data_7033122
loop_
_publ_author_name
'Cao, Yu'
'Zhu, Ziqian'
'Xu, Jianing'
'Wang, Li'
'Sun, Jiayin'
'Chen, Xiaobo'
'Fan, Yong'

_publ_section_title
;
 Sc&#x2082;(pydc)&#x2082; unit based 1D, 2D and 3D metal-organic
 frameworks as heterogeneous Lewis acid catalysts for cyanosilylation.
;
_journal_issue 4
_journal_name_full 'Dalton transactions (Cambridge, England : 2003)'
_journal_page_first 1942
_journal_page_last 1947
_journal_paper_doi 10.1039/c4dt03221g
_journal_volume 44
_journal_year 2015
_chemical_formula_sum 'C14 H11 N2 O10 Sc'
_chemical_formula_weight 412.21
_chemical_name_systematic Sc-pydc-1D
_space_group_IT_number 14
_symmetry_cell_setting monoclinic
_symmetry_space_group_name_Hall '-P 2ybc'
_symmetry_space_group_name_H-M 'P 1 21/c 1'
_atom_sites_solution_hydrogens geom
_atom_sites_solution_primary direct
_atom_sites_solution_secondary difmap
_audit_creation_method SHELXL-97
_cell_angle_alpha 90.00
_cell_angle_beta 93.400(6)
_cell_angle_gamma 90.00
_cell_formula_units_Z 4
_cell_length_a 6.3313(6)
_cell_length_b 33.114(4)
_cell_length_c 7.5538(6)
_cell_measurement_temperature 293(2)
_cell_volume 1580.9(3)
_computing_structure_refinement 'SHELXL-97 (Sheldrick, 1997)'
_computing_structure_solution 'SHELXS-97 (Sheldrick, 1990)'
_diffrn_ambient_temperature 293(2)
_diffrn_measured_fraction_theta_full 0.995
_diffrn_measured_fraction_theta_max 0.995
_diffrn_radiation_monochromator graphite
_diffrn_radiation_source 'fine-focus sealed tube'
_diffrn_radiation_type MoK\a
_diffrn_radiation_wavelength 0.71073
_diffrn_reflns_av_R_equivalents 0.0888
_diffrn_reflns_av_sigmaI/netI 0.0927
_diffrn_reflns_limit_h_max 8
_diffrn_reflns_limit_h_min -8
_diffrn_reflns_limit_k_max 44
_diffrn_reflns_limit_k_min -23
_diffrn_reflns_limit_l_max 9
_diffrn_reflns_limit_l_min -10
_diffrn_reflns_number 11404
_diffrn_reflns_theta_full 28.39
_diffrn_reflns_theta_max 28.39
_diffrn_reflns_theta_min 1.23
_exptl_absorpt_coefficient_mu 0.529
_exptl_crystal_colour colorless
_exptl_crystal_density_diffrn 1.732
_exptl_crystal_density_meas ?
_exptl_crystal_density_method 'not measured'
_exptl_crystal_description acicular
_exptl_crystal_F_000 840
_exptl_crystal_size_max 0.24
_exptl_crystal_size_mid 0.22
_exptl_crystal_size_min 0.20
_refine_diff_density_max 0.662
_refine_diff_density_min -0.670
_refine_diff_density_rms 0.150
_refine_ls_extinction_method none
_refine_ls_goodness_of_fit_ref 1.114
_refine_ls_hydrogen_treatment mixed
_refine_ls_matrix_type full
_refine_ls_number_parameters 254
_refine_ls_number_reflns 3952
_refine_ls_number_restraints 2
_refine_ls_restrained_S_all 1.114
_refine_ls_R_factor_all 0.1154
_refine_ls_R_factor_gt 0.0774
_refine_ls_shift/su_max 0.000
_refine_ls_shift/su_mean 0.000
_refine_ls_structure_factor_coef Fsqd
_refine_ls_weighting_details 'calc w=1/[\s^2^(Fo^2^)+(0.0912P)^2^+1.2062P] where P=(Fo^2^+2Fc^2^)/3'
_refine_ls_weighting_scheme calc
_refine_ls_wR_factor_gt 0.1815
_refine_ls_wR_factor_ref 0.2027
_reflns_number_gt 2632
_reflns_number_total 3952
_reflns_threshold_expression >2sigma(I)
_cod_data_source_file c4dt03221g2.cif
_cod_data_source_block 1
_cod_depositor_comments
;
The following automatic conversions were performed:

'_exptl_crystal_density_meas' value 'none' was changed to '?' - the
value is perceived as not measured.

Automatic conversion script
Id: cif_fix_values 3008 2015-01-20 13:52:24Z robertas 

 Adding full bibliography for 7033122--7033124.cif.
;
_cod_original_sg_symbol_H-M P21/c
_cod_database_code 7033122

loop_
_symmetry_equiv_pos_as_xyz
'x, y, z'
'-x, y+1/2, -z+1/2'
'-x, -y, -z'
'x, -y-1/2, z-1/2'

loop_
_atom_site_label
_atom_site_type_symbol
_atom_site_fract_x
_atom_site_fract_y
_atom_site_fract_z
_atom_site_U_iso_or_equiv
_atom_site_adp_type
_atom_site_occupancy
_atom_site_symmetry_multiplicity
_atom_site_calc_flag
_atom_site_refinement_flags
C1 C 0.2598(7) -0.01518(14) 0.1569(5) 0.0196(9) Uani 1 1 d .
H1 H 0.2695 -0.0053 0.0424 0.024 Uiso 1 1 calc R
C2 C 0.2496(7) -0.05621(15) 0.1804(5) 0.0217(10) Uani 1 1 d .
H2 H 0.2513 -0.0736 0.0838 0.026 Uiso 1 1 calc R
C3 C 0.2367(6) -0.07130(13) 0.3499(6) 0.0197(9) Uani 1 1 d .
H3 H 0.2275 -0.0990 0.3689 0.024 Uiso 1 1 calc R
C4 C 0.2378(6) -0.04450(13) 0.4917(5) 0.0154(8) Uani 1 1 d .
C5 C 0.2483(6) -0.00350(13) 0.4556(5) 0.0140(8) Uani 1 1 d .
C6 C 0.2369(6) -0.06175(12) 0.6768(5) 0.0163(8) Uani 1 1 d .
C7 C 0.2487(6) 0.02867(13) 0.5979(5) 0.0140(8) Uani 1 1 d .
C8 C -0.0554(8) 0.15353(16) 0.0997(8) 0.0365(12) Uani 1 1 d .
H4 H -0.1309 0.1308 0.0603 0.044 Uiso 1 1 calc R
C9 C -0.1354(9) 0.19129(17) 0.0546(9) 0.0453(15) Uani 1 1 d .
H5 H -0.2615 0.1941 -0.0140 0.054 Uiso 1 1 calc R
C10 C -0.0233(9) 0.22425(17) 0.1139(8) 0.0411(14) Uani 1 1 d .
H6 H -0.0756 0.2499 0.0870 0.049 Uiso 1 1 calc R
C11 C 0.1669(8) 0.22041(14) 0.2134(7) 0.0301(11) Uani 1 1 d .
C12 C 0.2340(7) 0.18106(13) 0.2552(5) 0.0216(9) Uani 1 1 d .
C13 C 0.4277(8) 0.16798(15) 0.3684(6) 0.0267(10) Uani 1 1 d .
C14 C 0.2774(10) 0.26024(17) 0.2600(8) 0.0420(14) Uani 1 1 d .
H7 H 0.490(10) 0.235(2) 0.398(8) 0.051(19) Uiso 1 1 d .
N1 N 0.1247(6) 0.14821(11) 0.1970(6) 0.0252(9) Uani 1 1 d .
N2 N 0.2564(5) 0.01132(11) 0.2910(4) 0.0153(7) Uani 1 1 d .
O1 O 0.4376(5) 0.13054(10) 0.4036(5) 0.0320(8) Uani 1 1 d .
O2 O 0.5641(6) 0.19201(12) 0.4273(6) 0.0488(11) Uani 1 1 d .
O3 O 0.4535(8) 0.26057(14) 0.3526(7) 0.0641(14) Uani 1 1 d .
O4 O 0.1946(8) 0.29120(12) 0.2080(7) 0.0595(13) Uani 1 1 d .
O5 O 0.2666(5) 0.06521(9) 0.5426(4) 0.0190(6) Uani 1 1 d .
O6 O 0.2314(5) 0.01874(9) 0.7543(4) 0.0220(7) Uani 1 1 d .
O7 O 0.4108(4) -0.06701(10) 0.7624(4) 0.0213(7) Uani 1 1 d .
O8 O 0.0638(4) -0.07221(10) 0.7352(4) 0.0215(7) Uani 1 1 d .
O9 O 0.2420(5) 0.07918(10) -0.0055(4) 0.0229(7) Uani 1 1 d .
H9A H 0.2828 0.0993 -0.0648 0.034 Uiso 1 1 d R
H9B H 0.2355 0.0598 -0.0793 0.034 Uiso 1 1 d R
O10 O 0.4056(9) 0.13702(13) 0.8067(7) 0.0564(13) Uani 1 1 d D
Sc1 Sc 0.26577(11) 0.08232(2) 0.27613(10) 0.0153(2) Uani 1 1 d .
H10 H 0.336(11) 0.1585(14) 0.787(10) 0.080 Uiso 1 1 d D
H11 H 0.420(13) 0.129(2) 0.701(5) 0.080 Uiso 1 1 d D

loop_
_atom_site_aniso_label
_atom_site_aniso_U_11
_atom_site_aniso_U_22
_atom_site_aniso_U_33
_atom_site_aniso_U_23
_atom_site_aniso_U_13
_atom_site_aniso_U_12
C1 0.020(2) 0.030(2) 0.0090(18) -0.0006(16) 0.0008(15) -0.0001(17)
C2 0.024(2) 0.030(3) 0.011(2) -0.0073(17) 0.0015(17) 0.0020(18)
C3 0.017(2) 0.021(2) 0.021(2) -0.0016(17) 0.0007(16) -0.0014(16)
C4 0.0079(17) 0.024(2) 0.0143(19) -0.0013(16) 0.0007(14) -0.0017(15)
C5 0.0093(17) 0.025(2) 0.0084(18) 0.0004(15) 0.0006(14) 0.0011(15)
C6 0.0126(19) 0.014(2) 0.022(2) -0.0030(16) 0.0026(16) 0.0008(15)
C7 0.0081(17) 0.021(2) 0.0132(18) -0.0011(15) 0.0024(14) 0.0009(15)
C8 0.033(3) 0.025(3) 0.049(3) 0.000(2) -0.013(2) 0.001(2)
C9 0.038(3) 0.032(3) 0.064(4) 0.009(3) -0.015(3) 0.005(2)
C10 0.042(3) 0.027(3) 0.054(4) 0.007(3) 0.003(3) 0.006(2)
C11 0.031(3) 0.023(3) 0.037(3) -0.002(2) 0.007(2) -0.0035(19)
C12 0.026(2) 0.024(2) 0.015(2) -0.0006(17) 0.0053(18) -0.0038(18)
C13 0.027(2) 0.025(3) 0.027(2) -0.003(2) 0.0034(19) -0.0042(19)
C14 0.058(4) 0.029(3) 0.039(3) -0.001(2) 0.008(3) -0.008(3)
N1 0.022(2) 0.019(2) 0.034(2) -0.0021(16) -0.0026(16) -0.0012(15)
N2 0.0125(16) 0.0224(18) 0.0115(16) 0.0019(14) 0.0037(12) 0.0014(13)
O1 0.0259(18) 0.0242(19) 0.044(2) 0.0014(15) -0.0127(15) -0.0031(14)
O2 0.041(2) 0.034(2) 0.069(3) 0.002(2) -0.018(2) -0.0137(17)
O3 0.074(3) 0.027(2) 0.088(4) -0.001(2) -0.028(3) -0.019(2)
O4 0.067(3) 0.017(2) 0.093(4) 0.002(2) -0.002(3) -0.0015(19)
O5 0.0212(15) 0.0197(16) 0.0161(14) -0.0015(12) 0.0013(12) -0.0009(12)
O6 0.0288(17) 0.0249(17) 0.0123(15) 0.0004(12) 0.0023(13) 0.0014(13)
O7 0.0128(14) 0.0351(18) 0.0160(15) 0.0051(13) 0.0000(11) 0.0003(12)
O8 0.0101(14) 0.0313(18) 0.0230(16) 0.0065(13) -0.0002(11) -0.0026(12)
O9 0.0244(16) 0.0235(17) 0.0209(15) 0.0031(13) 0.0010(12) 0.0003(13)
O10 0.086(4) 0.034(2) 0.051(3) 0.009(2) 0.020(3) 0.011(2)
Sc1 0.0102(4) 0.0197(4) 0.0159(4) 0.0013(3) -0.0001(3) -0.0008(3)

loop_
_atom_type_symbol
_atom_type_description
_atom_type_scat_dispersion_real
_atom_type_scat_dispersion_imag
_atom_type_scat_source
C C 0.0033 0.0016 'International Tables Vol C Tables 4.2.6.8 and 6.1.1.4'
H H 0.0000 0.0000 'International Tables Vol C Tables 4.2.6.8 and 6.1.1.4'
N N 0.0061 0.0033 'International Tables Vol C Tables 4.2.6.8 and 6.1.1.4'
O O 0.0106 0.0060 'International Tables Vol C Tables 4.2.6.8 and 6.1.1.4'
Sc Sc 0.2519 0.3716 'International Tables Vol C Tables 4.2.6.8 and 6.1.1.4'

loop_
_geom_angle_atom_site_label_1
_geom_angle_atom_site_label_2
_geom_angle_atom_site_label_3
_geom_angle
_geom_angle_site_symmetry_1
_geom_angle_site_symmetry_3
N2 C1 C2 123.1(4) . .
N2 C1 H1 118.4 . .
C2 C1 H1 118.4 . .
C1 C2 C3 118.9(4) . .
C1 C2 H2 120.5 . .
C3 C2 H2 120.5 . .
C2 C3 C4 119.0(4) . .
C2 C3 H3 120.5 . .
C4 C3 H3 120.5 . .
C5 C4 C3 118.1(4) . .
C5 C4 C6 123.7(4) . .
C3 C4 C6 118.1(4) . .
N2 C5 C4 123.1(4) . .
N2 C5 C7 113.8(4) . .
C4 C5 C7 123.2(3) . .
O8 C6 O7 122.6(4) . .
O8 C6 C4 118.8(4) . .
O7 C6 C4 118.5(3) . .
O6 C7 O5 125.1(4) . .
O6 C7 C5 119.6(4) . .
O5 C7 C5 115.3(3) . .
N1 C8 C9 123.0(5) . .
N1 C8 H4 118.5 . .
C9 C8 H4 118.5 . .
C10 C9 C8 117.8(5) . .
C10 C9 H5 121.1 . .
C8 C9 H5 121.1 . .
C9 C10 C11 121.5(5) . .
C9 C10 H6 119.2 . .
C11 C10 H6 119.2 . .
C10 C11 C12 116.7(5) . .
C10 C11 C14 114.7(5) . .
C12 C11 C14 128.6(5) . .
N1 C12 C11 122.3(4) . .
N1 C12 C13 109.6(4) . .
C11 C12 C13 128.1(4) . .
O2 C13 O1 121.9(5) . .
O2 C13 C12 122.9(5) . .
O1 C13 C12 115.2(4) . .
O4 C14 O3 121.2(6) . .
O4 C14 C11 118.4(6) . .
O3 C14 C11 120.4(5) . .
C8 N1 C12 118.6(4) . .
C8 N1 Sc1 123.2(3) . .
C12 N1 Sc1 118.2(3) . .
C5 N2 C1 117.7(4) . .
C5 N2 Sc1 114.4(3) . .
C1 N2 Sc1 128.0(3) . .
C13 O1 Sc1 128.3(3) . .
C14 O3 H7 113(4) . .
C7 O5 Sc1 124.9(3) . .
C6 O7 Sc1 141.0(3) . 3_656
C6 O8 Sc1 155.8(3) . 3_556
Sc1 O9 H9A 118.9 . .
Sc1 O9 H9B 133.7 . .
H9A O9 H9B 104.4 . .
H10 O10 H11 101(7) . .
O5 Sc1 O8 86.68(11) . 3_556
O5 Sc1 O9 161.08(13) . .
O8 Sc1 O9 86.60(12) 3_556 .
O5 Sc1 O1 78.23(13) . .
O8 Sc1 O1 127.93(13) 3_556 .
O9 Sc1 O1 119.52(13) . .
O5 Sc1 O7 96.82(11) . 3_656
O8 Sc1 O7 155.00(13) 3_556 3_656
O9 Sc1 O7 82.19(11) . 3_656
O1 Sc1 O7 76.85(13) . 3_656
O5 Sc1 N2 71.46(12) . .
O8 Sc1 N2 79.40(12) 3_556 .
O9 Sc1 N2 89.92(12) . .
O1 Sc1 N2 137.78(13) . .
O7 Sc1 N2 78.32(12) 3_656 .
O5 Sc1 N1 117.52(13) . .
O8 Sc1 N1 77.49(13) 3_556 .
O9 Sc1 N1 78.09(13) . .
O1 Sc1 N1 66.84(13) . .
O7 Sc1 N1 121.38(13) 3_656 .
N2 Sc1 N1 154.48(13) . .

loop_
_geom_bond_atom_site_label_1
_geom_bond_atom_site_label_2
_geom_bond_distance
_geom_bond_site_symmetry_2
C1 N2 1.342(5) .
C1 C2 1.372(7) .
C1 H1 0.9300 .
C2 C3 1.381(6) .
C2 H2 0.9300 .
C3 C4 1.391(6) .
C3 H3 0.9300 .
C4 C5 1.387(6) .
C4 C6 1.511(6) .
C5 N2 1.340(5) .
C5 C7 1.514(6) .
C6 O8 1.254(5) .
C6 O7 1.256(5) .
C7 O6 1.237(5) .
C7 O5 1.287(5) .
C8 N1 1.331(6) .
C8 C9 1.384(7) .
C8 H4 0.9300 .
C9 C10 1.363(8) .
C9 H5 0.9300 .
C10 C11 1.387(8) .
C10 H6 0.9300 .
C11 C12 1.401(7) .
C11 C14 1.524(7) .
C12 N1 1.349(6) .
C12 C13 1.516(6) .
C13 O2 1.237(6) .
C13 O1 1.269(6) .
C14 O4 1.207(7) .
C14 O3 1.281(7) .
N1 Sc1 2.419(4) .
N2 Sc1 2.355(4) .
O1 Sc1 2.130(3) .
O3 H7 0.93(7) .
O5 Sc1 2.091(3) .
O7 Sc1 2.146(3) 3_656
O8 Sc1 2.110(3) 3_556
O9 Sc1 2.126(3) .
O9 H9A 0.8507 .
O9 H9B 0.8500 .
O10 H10 0.84(2) .
O10 H11 0.85(2) .
Sc1 O8 2.110(3) 3_556
Sc1 O7 2.146(3) 3_656

loop_
_geom_hbond_atom_site_label_D
_geom_hbond_atom_site_label_H
_geom_hbond_atom_site_label_A
_geom_hbond_distance_DH
_geom_hbond_distance_HA
_geom_hbond_distance_DA
_geom_hbond_angle_DHA
_geom_hbond_site_symmetry_A
O3 H7 O2 0.93(7) 1.52(7) 2.432(6) 167(6) .
O9 H9A O10 0.85 1.79 2.632(5) 171.0 1_554
O9 H9B O6 0.85 1.85 2.700(4) 177.3 1_554
O10 H10 O4 0.84(2) 1.97(2) 2.806(6) 171(8) 4_566
O10 H11 O1 0.85(2) 2.26(3) 3.072(6) 160(7) .
O10 H11 O5 0.85(2) 2.59(6) 3.194(6) 129(7) .
